data_7059969
loop_
_publ_author_name
'Kadari, Lingaswamy'
'Erb, William'
'Roisnel, Thierry'
'Radha Krishna, Palakodety'
'Mongin, Florence'

_publ_section_title
;
 Iodoferrocene as a partner in N-arylation of amides
;
_journal_issue 37
_journal_name_full 'New Journal of Chemistry'
_journal_page_first 15928
_journal_page_last 15941
_journal_paper_doi 10.1039/D0NJ03470C
_journal_volume 44
_journal_year 2020
_chemical_compound_source 'synthesis as described'
_chemical_formula_moiety 'C22 H21 Fe2 N O'
_chemical_formula_sum 'C22 H21 Fe2 N O'
_chemical_formula_weight 427.10
_space_group_crystal_system monoclinic
_space_group_IT_number 14
_space_group_name_Hall '-P 2yn'
_space_group_name_H-M_alt 'P 1 21/n 1'
_atom_sites_solution_hydrogens geom
_atom_sites_solution_primary dual
_atom_sites_solution_secondary difmap
_audit_update_record
;
2020-07-07 deposited with the CCDC.	2020-09-04 downloaded from the CCDC.
;
_cell_angle_alpha 90
_cell_angle_beta 107.428(3)
_cell_angle_gamma 90
_cell_formula_units_Z 8
_cell_length_a 17.0141(13)
_cell_length_b 10.6656(9)
_cell_length_c 20.1450(16)
_cell_measurement_reflns_used 9673
_cell_measurement_temperature 150(2)
_cell_measurement_theta_max 27.5784
_cell_measurement_theta_min 2.2848
_cell_measurement_wavelength 0.710730
_cell_volume 3487.8(5)
_computing_cell_refinement 'APEX3 (Bruker, 2015)'
_computing_data_collection 'Bruker APEX3 (Bruker, 2015)'
_computing_data_reduction 'SAINT (Bruker, 2014)'
_computing_molecular_graphics
;
   'SXGRAPH (L. Farrugia, 1999), Mercury (CSD, 2016)'
;
_computing_publication_material 'CRYSCALC (T. Roisnel, local program, 2019)'
_computing_structure_refinement 'SHELXL-2018_3 (Sheldrick, 2018)'
_computing_structure_solution 'SHELXT 2018_2 (Sheldrick, 2018)'
_diffrn_ambient_temperature 150(2)
_diffrn_detector '(CMOS) PHOTON 100'
_diffrn_detector_area_resol_mean 10.4167
_diffrn_measured_fraction_theta_full 0.996
_diffrn_measured_fraction_theta_max 0.990
_diffrn_measurement_device_type 'D8 VENTURE Bruker AXS'
_diffrn_measurement_method 'rotation images'
_diffrn_orient_matrix_UB_11 -0.0352369
_diffrn_orient_matrix_UB_12 -0.0267634
_diffrn_orient_matrix_UB_13 -0.0470861
_diffrn_orient_matrix_UB_21 0.0001635
_diffrn_orient_matrix_UB_22 0.0878385
_diffrn_orient_matrix_UB_23 -0.0173194
_diffrn_orient_matrix_UB_31 0.0505295
_diffrn_orient_matrix_UB_32 -0.0189477
_diffrn_orient_matrix_UB_33 -0.0137813
_diffrn_radiation_monochromator 'multilayer monochromator'
_diffrn_radiation_probe x-ray
_diffrn_radiation_source 'Incoatec microfocus sealed tube'
_diffrn_radiation_type MoK\a
_diffrn_radiation_wavelength 0.71073
_diffrn_reflns_av_R_equivalents 0.0634
_diffrn_reflns_av_unetI/netI 0.0474
_diffrn_reflns_limit_h_max 20
_diffrn_reflns_limit_h_min -22
_diffrn_reflns_limit_k_max 13
_diffrn_reflns_limit_k_min -13
_diffrn_reflns_limit_l_max 26
_diffrn_reflns_limit_l_min -26
_diffrn_reflns_number 39688
_diffrn_reflns_theta_full 25.242
_diffrn_reflns_theta_max 27.622
_diffrn_reflns_theta_min 2.119
_diffrn_source_current 1.00
_diffrn_source_power 50.0
_diffrn_source_voltage 50.00
_exptl_absorpt_coefficient_mu 1.674
_exptl_absorpt_correction_T_max 0.791
_exptl_absorpt_correction_T_min 0.496
_exptl_absorpt_correction_type multi-scan
_exptl_absorpt_process_details
;
  [Sheldrick, G.M. (2014). SADABS Bruker AXS Inc., Madison, Wisconsin, USA]
;
_exptl_crystal_colour orange
_exptl_crystal_density_diffrn 1.627
_exptl_crystal_description board
_exptl_crystal_F_000 1760
_exptl_crystal_size_max 0.530
_exptl_crystal_size_mid 0.440
_exptl_crystal_size_min 0.140
_refine_diff_density_max 0.557
_refine_diff_density_min -0.855
_refine_diff_density_rms 0.102
_refine_ls_extinction_method none
_refine_ls_goodness_of_fit_ref 1.038
_refine_ls_hydrogen_treatment constr
_refine_ls_matrix_type full
_refine_ls_number_parameters 471
_refine_ls_number_reflns 8038
_refine_ls_number_restraints 0
_refine_ls_restrained_S_all 1.038
_refine_ls_R_factor_all 0.0419
_refine_ls_R_factor_gt 0.0341
_refine_ls_shift/su_max 0.002
_refine_ls_shift/su_mean 0.000
_refine_ls_structure_factor_coef Fsqd
_refine_ls_weighting_details 'w=1/[\s^2^(Fo^2^)+(0.0436P)^2^+2.4299P] where P=(Fo^2^+2Fc^2^)/3'
_refine_ls_weighting_scheme calc
_refine_ls_wR_factor_gt 0.0853
_refine_ls_wR_factor_ref 0.0906
_reflns_number_gt 6945
_reflns_number_total 8038
_reflns_threshold_expression >2sigma(I)
_cod_data_source_file d0nj03470c2.cif
_cod_data_source_block KL128
_cod_depositor_comments 'Adding full bibliography for 7059953--7059970.cif.'
_cod_original_sg_symbol_H-M 'P 21/n'
_cod_database_code 7059969

loop_
_space_group_symop_operation_xyz
'x, y, z'
'-x+1/2, y+1/2, -z+1/2'
'-x, -y, -z'
'x-1/2, -y-1/2, z-1/2'

loop_
_atom_site_label
_atom_site_type_symbol
_atom_site_fract_x
_atom_site_fract_y
_atom_site_fract_z
_atom_site_U_iso_or_equiv
_atom_site_adp_type
_atom_site_occupancy
_atom_site_site_symmetry_order
_atom_site_calc_flag
_atom_site_refinement_flags_posn
_atom_site_refinement_flags_adp
_atom_site_refinement_flags_occupancy
_atom_site_disorder_assembly
_atom_site_disorder_group
Fe1 Fe 0.21934(2) 0.44751(3) 0.60606(2) 0.01144(8) Uani 1 1 d . . . . .
C1 C 0.21638(14) 0.6002(2) 0.66692(13) 0.0229(5) Uani 1 1 d . . . . .
H1 H 0.261222 0.631883 0.703494 0.028 Uiso 1 1 calc R U . . .
C2 C 0.15852(14) 0.5085(2) 0.67368(12) 0.0238(5) Uani 1 1 d . . . . .
H2 H 0.157851 0.468616 0.715668 0.029 Uiso 1 1 calc R U . . .
C3 C 0.10186(14) 0.4869(2) 0.60676(13) 0.0241(5) Uani 1 1 d . . . . .
H3 H 0.056804 0.430106 0.596173 0.029 Uiso 1 1 calc R U . . .
C4 C 0.12468(14) 0.5658(2) 0.55829(13) 0.0226(5) Uani 1 1 d . . . . .
H4 H 0.097675 0.570640 0.509697 0.027 Uiso 1 1 calc R U . . .
C5 C 0.19527(14) 0.6359(2) 0.59592(13) 0.0221(5) Uani 1 1 d . . . . .
H5 H 0.223374 0.696233 0.576745 0.027 Uiso 1 1 calc R U . . .
C6 C 0.27470(12) 0.27821(18) 0.63996(10) 0.0126(4) Uani 1 1 d . . . . .
H6 H 0.273672 0.234102 0.680658 0.015 Uiso 1 1 calc R U . . .
C7 C 0.21673(13) 0.26643(19) 0.57224(11) 0.0164(4) Uani 1 1 d . . . . .
H7 H 0.170131 0.212555 0.560079 0.020 Uiso 1 1 calc R U . . .
C8 C 0.24043(13) 0.3488(2) 0.52608(11) 0.0165(4) Uani 1 1 d . . . . .
H8 H 0.212900 0.358694 0.477832 0.020 Uiso 1 1 calc R U . . .
C9 C 0.31291(12) 0.4141(2) 0.56502(11) 0.0144(4) Uani 1 1 d . . . . .
H9 H 0.341550 0.476303 0.547620 0.017 Uiso 1 1 calc R U . . .
C10 C 0.33444(11) 0.36880(18) 0.63488(10) 0.0116(4) Uani 1 1 d . . . . .
N11 N 0.40911(10) 0.40344(16) 0.68734(9) 0.0121(3) Uani 1 1 d . . . . .
C12 C 0.48344(12) 0.39331(19) 0.67329(11) 0.0137(4) Uani 1 1 d . . . . .
C13 C 0.48735(13) 0.3114(2) 0.61335(11) 0.0179(4) Uani 1 1 d . . . . .
H13A H 0.480732 0.363361 0.571905 0.027 Uiso 1 1 calc R U . . .
H13B H 0.443099 0.248988 0.603913 0.027 Uiso 1 1 calc R U . . .
H13C H 0.540745 0.268654 0.625270 0.027 Uiso 1 1 calc R U . . .
O14 O 0.54549(9) 0.44545(14) 0.70978(8) 0.0183(3) Uani 1 1 d . . . . .
Fe2 Fe 0.47592(2) 0.43750(3) 0.85173(2) 0.01287(8) Uani 1 1 d . . . . .
C21 C 0.52154(15) 0.2633(2) 0.88750(13) 0.0263(5) Uani 1 1 d . . . . .
H21 H 0.493723 0.185465 0.875474 0.032 Uiso 1 1 calc R U . . .
C22 C 0.51902(16) 0.3415(3) 0.94363(13) 0.0329(6) Uani 1 1 d . . . . .
H22 H 0.489294 0.325349 0.975828 0.040 Uiso 1 1 calc R U . . .
C23 C 0.56877(17) 0.4483(3) 0.94330(13) 0.0342(6) Uani 1 1 d . . . . .
H23 H 0.578263 0.516099 0.975319 0.041 Uiso 1 1 calc R U . . .
C24 C 0.60190(14) 0.4360(2) 0.88656(13) 0.0247(5) Uani 1 1 d . . . . .
H24 H 0.637183 0.494063 0.873834 0.030 Uiso 1 1 calc R U . . .
C25 C 0.57263(13) 0.3210(2) 0.85243(12) 0.0207(4) Uani 1 1 d . . . . .
H25 H 0.585197 0.288473 0.812882 0.025 Uiso 1 1 calc R U . . .
C26 C 0.44163(13) 0.57810(19) 0.77885(11) 0.0151(4) Uani 1 1 d . . . . .
H26 H 0.477588 0.628156 0.761833 0.018 Uiso 1 1 calc R U . . .
C27 C 0.41435(13) 0.6052(2) 0.83772(11) 0.0182(4) Uani 1 1 d . . . . .
H27 H 0.428643 0.677154 0.866613 0.022 Uiso 1 1 calc R U . . .
C28 C 0.36200(13) 0.5058(2) 0.84574(11) 0.0187(4) Uani 1 1 d . . . . .
H28 H 0.335531 0.499975 0.880990 0.022 Uiso 1 1 calc R U . . .
C29 C 0.35615(12) 0.4162(2) 0.79163(11) 0.0158(4) Uani 1 1 d . . . . .
H29 H 0.325455 0.340403 0.784585 0.019 Uiso 1 1 calc R U . . .
C30 C 0.40494(12) 0.46180(18) 0.75011(10) 0.0121(4) Uani 1 1 d . . . . .
Fe11 Fe 0.37899(2) 0.90859(3) 0.56152(2) 0.01139(8) Uani 1 1 d . . . . .
C51 C 0.34443(14) 0.8184(2) 0.46755(11) 0.0234(5) Uani 1 1 d . . . . .
H51 H 0.349008 0.731028 0.460449 0.028 Uiso 1 1 calc R U . . .
C52 C 0.40487(15) 0.9101(3) 0.46880(12) 0.0271(5) Uani 1 1 d . . . . .
H52 H 0.457236 0.894856 0.462587 0.032 Uiso 1 1 calc R U . . .
C53 C 0.37413(16) 1.0278(2) 0.48086(12) 0.0275(5) Uani 1 1 d . . . . .
H53 H 0.402307 1.105558 0.484233 0.033 Uiso 1 1 calc R U . . .
C54 C 0.29432(15) 1.0106(2) 0.48707(12) 0.0257(5) Uani 1 1 d . . . . .
H54 H 0.259395 1.074425 0.495293 0.031 Uiso 1 1 calc R U . . .
C55 C 0.27571(14) 0.8803(2) 0.47877(12) 0.0233(5) Uani 1 1 d . . . . .
H55 H 0.226039 0.841611 0.480449 0.028 Uiso 1 1 calc R U . . .
C56 C 0.47436(12) 0.95907(19) 0.64562(10) 0.0133(4) Uani 1 1 d . . . . .
H56 H 0.517867 1.013640 0.643968 0.016 Uiso 1 1 calc R U . . .
C57 C 0.39807(13) 0.9956(2) 0.65527(10) 0.0163(4) Uani 1 1 d . . . . .
H57 H 0.382274 1.078695 0.662602 0.020 Uiso 1 1 calc R U . . .
C58 C 0.34955(13) 0.8855(2) 0.65199(11) 0.0176(4) Uani 1 1 d . . . . .
H58 H 0.295482 0.882701 0.656287 0.021 Uiso 1 1 calc R U . . .
C59 C 0.39613(12) 0.78009(19) 0.64113(10) 0.0143(4) Uani 1 1 d . . . . .
H59 H 0.378401 0.695203 0.636316 0.017 Uiso 1 1 calc R U . . .
C60 C 0.47387(12) 0.82560(18) 0.63886(10) 0.0112(4) Uani 1 1 d . . . . .
N61 N 0.54324(10) 0.75346(15) 0.63617(8) 0.0107(3) Uani 1 1 d . . . . .
C62 C 0.53359(12) 0.65185(18) 0.59184(10) 0.0123(4) Uani 1 1 d . . . . .
C63 C 0.61100(13) 0.5879(2) 0.58768(11) 0.0164(4) Uani 1 1 d . . . . .
H63A H 0.635271 0.539838 0.630380 0.025 Uiso 1 1 calc R U . . .
H63B H 0.650475 0.651154 0.582387 0.025 Uiso 1 1 calc R U . . .
H63C H 0.597579 0.531175 0.547584 0.025 Uiso 1 1 calc R U . . .
O64 O 0.46536(9) 0.61756(14) 0.55605(8) 0.0176(3) Uani 1 1 d . . . . .
Fe12 Fe 0.65113(2) 0.85967(3) 0.78321(2) 0.01172(8) Uani 1 1 d . . . . .
C71 C 0.58351(14) 1.0104(2) 0.79914(11) 0.0202(4) Uani 1 1 d . . . . .
H71 H 0.558074 1.072701 0.765962 0.024 Uiso 1 1 calc R U . . .
C72 C 0.54677(14) 0.8964(2) 0.81065(12) 0.0206(5) Uani 1 1 d . . . . .
H72 H 0.492723 0.868696 0.786391 0.025 Uiso 1 1 calc R U . . .
C73 C 0.60515(15) 0.8309(2) 0.86491(12) 0.0242(5) Uani 1 1 d . . . . .
H73 H 0.596952 0.751763 0.883494 0.029 Uiso 1 1 calc R U . . .
C74 C 0.67820(15) 0.9048(2) 0.88653(12) 0.0243(5) Uani 1 1 d . . . . .
H74 H 0.727252 0.883671 0.922090 0.029 Uiso 1 1 calc R U . . .
C75 C 0.66484(14) 1.0156(2) 0.84567(12) 0.0234(5) Uani 1 1 d . . . . .
H75 H 0.703372 1.081515 0.848851 0.028 Uiso 1 1 calc R U . . .
C76 C 0.66021(12) 0.68839(19) 0.74150(10) 0.0132(4) Uani 1 1 d . . . . .
H76 H 0.636773 0.613097 0.752262 0.016 Uiso 1 1 calc R U . . .
C77 C 0.74040(12) 0.7358(2) 0.77632(11) 0.0175(4) Uani 1 1 d . . . . .
H77 H 0.780363 0.696629 0.813947 0.021 Uiso 1 1 calc R U . . .
C78 C 0.75011(13) 0.8517(2) 0.74492(12) 0.0197(4) Uani 1 1 d . . . . .
H78 H 0.797534 0.903851 0.758452 0.024 Uiso 1 1 calc R U . . .
C79 C 0.67698(13) 0.8768(2) 0.68986(11) 0.0161(4) Uani 1 1 d . . . . .
H79 H 0.666870 0.948041 0.660198 0.019 Uiso 1 1 calc R U . . .
C80 C 0.62159(11) 0.77516(18) 0.68740(10) 0.0111(4) Uani 1 1 d . . . . .

loop_
_atom_site_aniso_label
_atom_site_aniso_U_11
_atom_site_aniso_U_22
_atom_site_aniso_U_33
_atom_site_aniso_U_23
_atom_site_aniso_U_13
_atom_site_aniso_U_12
Fe1 0.00947(14) 0.01517(14) 0.00965(15) 0.00102(10) 0.00280(10) 0.00068(10)
C1 0.0213(11) 0.0224(11) 0.0240(12) -0.0069(9) 0.0051(9) 0.0078(9)
C2 0.0231(11) 0.0313(12) 0.0207(11) 0.0049(9) 0.0124(9) 0.0113(10)
C3 0.0136(10) 0.0302(12) 0.0304(13) 0.0038(10) 0.0094(9) 0.0043(9)
C4 0.0161(10) 0.0268(12) 0.0232(12) 0.0073(9) 0.0033(9) 0.0093(9)
C5 0.0206(11) 0.0172(10) 0.0293(13) 0.0044(9) 0.0086(9) 0.0056(8)
C6 0.0120(9) 0.0130(9) 0.0116(9) -0.0002(7) 0.0019(7) 0.0000(7)
C7 0.0151(9) 0.0168(10) 0.0160(10) -0.0038(8) 0.0026(8) -0.0020(8)
C8 0.0155(10) 0.0237(11) 0.0094(9) -0.0038(8) 0.0021(8) 0.0007(8)
C9 0.0131(9) 0.0213(10) 0.0107(10) -0.0016(8) 0.0066(8) -0.0002(8)
C10 0.0069(8) 0.0164(9) 0.0108(9) -0.0033(7) 0.0014(7) 0.0017(7)
N11 0.0101(8) 0.0173(8) 0.0086(8) -0.0031(6) 0.0024(6) -0.0016(6)
C12 0.0122(9) 0.0167(9) 0.0123(9) 0.0029(7) 0.0039(7) 0.0018(7)
C13 0.0158(10) 0.0210(10) 0.0188(11) -0.0030(8) 0.0079(8) 0.0016(8)
O14 0.0106(7) 0.0264(8) 0.0181(8) -0.0021(6) 0.0044(6) -0.0038(6)
Fe2 0.01187(14) 0.01576(15) 0.00908(14) -0.00102(10) 0.00026(11) 0.00025(10)
C21 0.0280(12) 0.0204(11) 0.0295(13) 0.0098(9) 0.0069(10) 0.0065(9)
C22 0.0328(14) 0.0467(16) 0.0184(12) 0.0145(11) 0.0063(10) 0.0169(12)
C23 0.0307(14) 0.0449(16) 0.0158(12) -0.0088(11) -0.0100(10) 0.0136(12)
C24 0.0141(10) 0.0248(12) 0.0282(13) 0.0006(9) -0.0044(9) 0.0022(9)
C25 0.0174(10) 0.0210(11) 0.0211(11) 0.0032(9) 0.0019(8) 0.0080(8)
C26 0.0149(10) 0.0151(9) 0.0148(10) 0.0004(8) 0.0036(8) 0.0018(8)
C27 0.0179(10) 0.0201(10) 0.0153(10) -0.0054(8) 0.0030(8) 0.0038(8)
C28 0.0132(9) 0.0278(11) 0.0151(10) -0.0046(9) 0.0041(8) 0.0005(8)
C29 0.0108(9) 0.0239(10) 0.0129(10) -0.0032(8) 0.0040(8) -0.0032(8)
C30 0.0090(9) 0.0164(9) 0.0087(9) -0.0018(7) -0.0005(7) 0.0013(7)
Fe11 0.00917(14) 0.01498(14) 0.00768(14) 0.00007(10) -0.00103(10) 0.00225(10)
C51 0.0266(12) 0.0243(11) 0.0120(10) -0.0062(9) -0.0054(9) 0.0067(9)
C52 0.0182(11) 0.0506(15) 0.0104(10) -0.0014(10) 0.0012(8) 0.0001(10)
C53 0.0353(13) 0.0299(12) 0.0094(10) 0.0078(9) -0.0053(9) -0.0068(10)
C54 0.0281(12) 0.0262(12) 0.0139(11) 0.0005(9) -0.0074(9) 0.0119(10)
C55 0.0138(10) 0.0321(12) 0.0167(11) 0.0004(9) -0.0066(8) -0.0010(9)
C56 0.0136(9) 0.0159(9) 0.0068(9) -0.0004(7) -0.0023(7) 0.0020(7)
C57 0.0187(10) 0.0188(10) 0.0094(9) -0.0011(8) 0.0011(8) 0.0065(8)
C58 0.0157(10) 0.0246(11) 0.0132(10) 0.0020(8) 0.0052(8) 0.0058(8)
C59 0.0136(9) 0.0177(10) 0.0116(9) 0.0034(8) 0.0036(7) 0.0018(8)
C60 0.0113(9) 0.0143(9) 0.0062(8) 0.0004(7) -0.0003(7) 0.0026(7)
N61 0.0089(7) 0.0139(8) 0.0075(7) -0.0020(6) -0.0003(6) 0.0013(6)
C62 0.0147(9) 0.0138(9) 0.0074(9) -0.0003(7) 0.0020(7) 0.0010(7)
C63 0.0160(10) 0.0192(10) 0.0135(10) -0.0031(8) 0.0037(8) 0.0044(8)
O64 0.0150(7) 0.0183(7) 0.0154(7) -0.0063(6) -0.0018(6) 0.0004(6)
Fe12 0.01090(14) 0.01338(14) 0.00852(14) -0.00246(10) -0.00067(11) 0.00124(10)
C71 0.0227(11) 0.0200(10) 0.0126(10) -0.0068(8) -0.0028(8) 0.0073(9)
C72 0.0171(10) 0.0295(12) 0.0161(11) -0.0079(9) 0.0060(8) 0.0052(9)
C73 0.0306(12) 0.0297(12) 0.0145(11) 0.0004(9) 0.0100(9) 0.0063(10)
C74 0.0243(12) 0.0324(12) 0.0109(10) -0.0062(9) -0.0030(9) 0.0100(10)
C75 0.0241(11) 0.0215(11) 0.0182(11) -0.0112(9) -0.0032(9) 0.0018(9)
C76 0.0116(9) 0.0137(9) 0.0120(9) -0.0015(7) 0.0002(7) 0.0030(7)
C77 0.0117(9) 0.0229(11) 0.0138(10) -0.0039(8) -0.0022(7) 0.0061(8)
C78 0.0124(10) 0.0288(12) 0.0174(11) -0.0061(9) 0.0036(8) -0.0053(8)
C79 0.0152(10) 0.0204(10) 0.0125(10) -0.0010(8) 0.0039(8) -0.0030(8)
C80 0.0086(8) 0.0149(9) 0.0081(9) -0.0025(7) 0.0000(7) 0.0018(7)

loop_
_atom_type_symbol
_atom_type_description
_atom_type_scat_dispersion_real
_atom_type_scat_dispersion_imag
_atom_type_scat_source
C C 0.0033 0.0016 'International Tables Vol C Tables 4.2.6.8 and 6.1.1.4'
H H 0.0000 0.0000 'International Tables Vol C Tables 4.2.6.8 and 6.1.1.4'
Fe Fe 0.3463 0.8444 'International Tables Vol C Tables 4.2.6.8 and 6.1.1.4'
N N 0.0061 0.0033 'International Tables Vol C Tables 4.2.6.8 and 6.1.1.4'
O O 0.0106 0.0060 'International Tables Vol C Tables 4.2.6.8 and 6.1.1.4'

loop_
_geom_angle_atom_site_label_1
_geom_angle_atom_site_label_2
_geom_angle_atom_site_label_3
_geom_angle
_geom_angle_site_symmetry_1
_geom_angle_site_symmetry_3
_geom_angle_publ_flag
C9 Fe1 C7 68.93(8) . . ?
C9 Fe1 C8 41.03(8) . . ?
C7 Fe1 C8 40.73(8) . . ?
C9 Fe1 C4 121.26(9) . . ?
C7 Fe1 C4 119.37(9) . . ?
C8 Fe1 C4 104.25(9) . . ?
C9 Fe1 C3 157.53(9) . . ?
C7 Fe1 C3 105.82(9) . . ?
C8 Fe1 C3 120.90(9) . . ?
C4 Fe1 C3 40.85(9) . . ?
C9 Fe1 C2 159.95(9) . . ?
C7 Fe1 C2 123.85(9) . . ?
C8 Fe1 C2 158.55(9) . . ?
C4 Fe1 C2 68.49(9) . . ?
C3 Fe1 C2 40.63(10) . . ?
C9 Fe1 C10 40.96(8) . . ?
C7 Fe1 C10 68.33(8) . . ?
C8 Fe1 C10 68.52(8) . . ?
C4 Fe1 C10 159.62(9) . . ?
C3 Fe1 C10 159.22(9) . . ?
C2 Fe1 C10 124.92(9) . . ?
C9 Fe1 C1 123.05(9) . . ?
C7 Fe1 C1 161.59(9) . . ?
C8 Fe1 C1 157.34(10) . . ?
C4 Fe1 C1 68.54(10) . . ?
C3 Fe1 C1 68.49(10) . . ?
C2 Fe1 C1 40.65(10) . . ?
C10 Fe1 C1 110.43(9) . . ?
C9 Fe1 C5 106.79(9) . . ?
C7 Fe1 C5 155.47(9) . . ?
C8 Fe1 C5 120.23(9) . . ?
C4 Fe1 C5 40.74(9) . . ?
C3 Fe1 C5 68.45(9) . . ?
C2 Fe1 C5 68.22(9) . . ?
C10 Fe1 C5 125.16(9) . . ?
C1 Fe1 C5 40.52(10) . . ?
C9 Fe1 C6 69.19(8) . . ?
C7 Fe1 C6 40.81(8) . . ?
C8 Fe1 C6 68.81(8) . . ?
C4 Fe1 C6 156.30(9) . . ?
C3 Fe1 C6 121.95(9) . . ?
C2 Fe1 C6 109.30(9) . . ?
C10 Fe1 C6 40.72(8) . . ?
C1 Fe1 C6 126.18(9) . . ?
C5 Fe1 C6 162.25(9) . . ?
C5 C1 C2 107.9(2) . . ?
C5 C1 Fe1 69.76(13) . . ?
C2 C1 Fe1 69.68(13) . . ?
C5 C1 H1 126.0 . . ?
C2 C1 H1 126.0 . . ?
Fe1 C1 H1 126.1 . . ?
C3 C2 C1 108.2(2) . . ?
C3 C2 Fe1 69.64(13) . . ?
C1 C2 Fe1 69.68(12) . . ?
C3 C2 H2 125.9 . . ?
C1 C2 H2 125.9 . . ?
Fe1 C2 H2 126.4 . . ?
C2 C3 C4 107.9(2) . . ?
C2 C3 Fe1 69.73(13) . . ?
C4 C3 Fe1 69.52(12) . . ?
C2 C3 H3 126.1 . . ?
C4 C3 H3 126.1 . . ?
Fe1 C3 H3 126.3 . . ?
C5 C4 C3 107.7(2) . . ?
C5 C4 Fe1 69.76(12) . . ?
C3 C4 Fe1 69.63(12) . . ?
C5 C4 H4 126.2 . . ?
C3 C4 H4 126.2 . . ?
Fe1 C4 H4 126.0 . . ?
C1 C5 C4 108.3(2) . . ?
C1 C5 Fe1 69.72(13) . . ?
C4 C5 Fe1 69.50(13) . . ?
C1 C5 H5 125.9 . . ?
C4 C5 H5 125.9 . . ?
Fe1 C5 H5 126.5 . . ?
C10 C6 C7 107.07(17) . . ?
C10 C6 Fe1 69.34(11) . . ?
C7 C6 Fe1 69.13(11) . . ?
C10 C6 H6 126.5 . . ?
C7 C6 H6 126.5 . . ?
Fe1 C6 H6 126.6 . . ?
C8 C7 C6 108.65(18) . . ?
C8 C7 Fe1 69.64(12) . . ?
C6 C7 Fe1 70.06(11) . . ?
C8 C7 H7 125.7 . . ?
C6 C7 H7 125.7 . . ?
Fe1 C7 H7 126.2 . . ?
C7 C8 C9 108.01(18) . . ?
C7 C8 Fe1 69.63(12) . . ?
C9 C8 Fe1 69.07(11) . . ?
C7 C8 H8 126.0 . . ?
C9 C8 H8 126.0 . . ?
Fe1 C8 H8 126.9 . . ?
C10 C9 C8 107.49(18) . . ?
C10 C9 Fe1 70.09(11) . . ?
C8 C9 Fe1 69.91(11) . . ?
C10 C9 H9 126.3 . . ?
C8 C9 H9 126.3 . . ?
Fe1 C9 H9 125.3 . . ?
C6 C10 C9 108.76(17) . . ?
C6 C10 N11 127.81(18) . . ?
C9 C10 N11 123.18(17) . . ?
C6 C10 Fe1 69.94(11) . . ?
C9 C10 Fe1 68.95(11) . . ?
N11 C10 Fe1 131.53(14) . . ?
C12 N11 C30 120.43(16) . . ?
C12 N11 C10 119.46(16) . . ?
C30 N11 C10 119.69(16) . . ?
O14 C12 N11 121.30(19) . . ?
O14 C12 C13 120.46(18) . . ?
N11 C12 C13 118.19(18) . . ?
C12 C13 H13A 109.5 . . ?
C12 C13 H13B 109.5 . . ?
H13A C13 H13B 109.5 . . ?
C12 C13 H13C 109.5 . . ?
H13A C13 H13C 109.5 . . ?
H13B C13 H13C 109.5 . . ?
C28 Fe2 C23 119.85(10) . . ?
C28 Fe2 C24 154.47(9) . . ?
C23 Fe2 C24 40.78(11) . . ?
C28 Fe2 C29 40.96(8) . . ?
C23 Fe2 C29 154.76(11) . . ?
C24 Fe2 C29 163.11(10) . . ?
C28 Fe2 C27 40.78(9) . . ?
C23 Fe2 C27 107.49(10) . . ?
C24 Fe2 C27 119.61(9) . . ?
C29 Fe2 C27 68.78(9) . . ?
C28 Fe2 C22 107.96(10) . . ?
C23 Fe2 C22 40.64(12) . . ?
C24 Fe2 C22 68.38(11) . . ?
C29 Fe2 C22 120.15(10) . . ?
C27 Fe2 C22 126.19(10) . . ?
C28 Fe2 C26 68.67(9) . . ?
C23 Fe2 C26 125.53(11) . . ?
C24 Fe2 C26 107.14(9) . . ?
C29 Fe2 C26 68.86(8) . . ?
C27 Fe2 C26 40.66(8) . . ?
C22 Fe2 C26 163.18(10) . . ?
C28 Fe2 C30 68.42(8) . . ?
C23 Fe2 C30 163.06(11) . . ?
C24 Fe2 C30 125.77(9) . . ?
C29 Fe2 C30 40.72(8) . . ?
C27 Fe2 C30 68.26(8) . . ?
C22 Fe2 C30 154.96(10) . . ?
C26 Fe2 C30 40.69(8) . . ?
C28 Fe2 C25 163.57(9) . . ?
C23 Fe2 C25 68.12(10) . . ?
C24 Fe2 C25 40.51(9) . . ?
C29 Fe2 C25 126.09(9) . . ?
C27 Fe2 C25 154.48(9) . . ?
C22 Fe2 C25 67.86(10) . . ?
C26 Fe2 C25 120.01(9) . . ?
C30 Fe2 C25 108.21(9) . . ?
C28 Fe2 C21 126.49(10) . . ?
C23 Fe2 C21 68.04(11) . . ?
C24 Fe2 C21 68.06(10) . . ?
C29 Fe2 C21 108.12(10) . . ?
C27 Fe2 C21 163.64(10) . . ?
C22 Fe2 C21 40.32(11) . . ?
C26 Fe2 C21 154.73(9) . . ?
C30 Fe2 C21 120.61(9) . . ?
C25 Fe2 C21 40.19(9) . . ?
C25 C21 C22 108.2(2) . . ?
C25 C21 Fe2 69.89(13) . . ?
C22 C21 Fe2 69.48(14) . . ?
C25 C21 H21 125.9 . . ?
C22 C21 H21 125.9 . . ?
Fe2 C21 H21 126.3 . . ?
C21 C22 C23 107.9(2) . . ?
C21 C22 Fe2 70.20(14) . . ?
C23 C22 Fe2 69.36(14) . . ?
C21 C22 H22 126.0 . . ?
C23 C22 H22 126.0 . . ?
Fe2 C22 H22 126.0 . . ?
C22 C23 C24 108.0(2) . . ?
C22 C23 Fe2 70.00(14) . . ?
C24 C23 Fe2 69.79(14) . . ?
C22 C23 H23 126.0 . . ?
C24 C23 H23 126.0 . . ?
Fe2 C23 H23 125.8 . . ?
C25 C24 C23 107.6(2) . . ?
C25 C24 Fe2 70.23(13) . . ?
C23 C24 Fe2 69.43(14) . . ?
C25 C24 H24 126.2 . . ?
C23 C24 H24 126.2 . . ?
Fe2 C24 H24 125.7 . . ?
C21 C25 C24 108.2(2) . . ?
C21 C25 Fe2 69.92(13) . . ?
C24 C25 Fe2 69.26(13) . . ?
C21 C25 H25 125.9 . . ?
C24 C25 H25 125.9 . . ?
Fe2 C25 H25 126.5 . . ?
C27 C26 C30 107.51(18) . . ?
C27 C26 Fe2 69.37(12) . . ?
C30 C26 Fe2 69.69(11) . . ?
C27 C26 H26 126.2 . . ?
C30 C26 H26 126.2 . . ?
Fe2 C26 H26 126.3 . . ?
C28 C27 C26 108.29(19) . . ?
C28 C27 Fe2 69.27(12) . . ?
C26 C27 Fe2 69.98(12) . . ?
C28 C27 H27 125.9 . . ?
C26 C27 H27 125.9 . . ?
Fe2 C27 H27 126.5 . . ?
C27 C28 C29 108.28(19) . . ?
C27 C28 Fe2 69.95(12) . . ?
C29 C28 Fe2 69.80(12) . . ?
C27 C28 H28 125.9 . . ?
C29 C28 H28 125.9 . . ?
Fe2 C28 H28 126.0 . . ?
C30 C29 C28 107.40(18) . . ?
C30 C29 Fe2 70.03(11) . . ?
C28 C29 Fe2 69.24(12) . . ?
C30 C29 H29 126.3 . . ?
C28 C29 H29 126.3 . . ?
Fe2 C29 H29 126.0 . . ?
C29 C30 N11 124.13(18) . . ?
C29 C30 C26 108.52(18) . . ?
N11 C30 C26 127.16(18) . . ?
C29 C30 Fe2 69.24(12) . . ?
N11 C30 Fe2 130.92(14) . . ?
C26 C30 Fe2 69.62(11) . . ?
C56 Fe11 C57 40.86(8) . . ?
C56 Fe11 C52 114.98(9) . . ?
C57 Fe11 C52 145.50(10) . . ?
C56 Fe11 C58 68.72(9) . . ?
C57 Fe11 C58 40.84(9) . . ?
C52 Fe11 C58 173.30(10) . . ?
C56 Fe11 C53 109.22(9) . . ?
C57 Fe11 C53 114.18(10) . . ?
C52 Fe11 C53 40.32(11) . . ?
C58 Fe11 C53 145.14(10) . . ?
C56 Fe11 C51 146.16(9) . . ?
C57 Fe11 C51 172.59(9) . . ?
C52 Fe11 C51 40.43(10) . . ?
C58 Fe11 C51 133.55(10) . . ?
C53 Fe11 C51 67.98(10) . . ?
C56 Fe11 C55 172.22(9) . . ?
C57 Fe11 C55 132.79(9) . . ?
C52 Fe11 C55 67.96(10) . . ?
C58 Fe11 C55 109.15(10) . . ?
C53 Fe11 C55 67.96(10) . . ?
C51 Fe11 C55 40.51(9) . . ?
C56 Fe11 C54 132.65(9) . . ?
C57 Fe11 C54 108.49(9) . . ?
C52 Fe11 C54 67.94(10) . . ?
C58 Fe11 C54 114.16(10) . . ?
C53 Fe11 C54 40.32(10) . . ?
C51 Fe11 C54 68.21(9) . . ?
C55 Fe11 C54 40.63(10) . . ?
C56 Fe11 C59 68.71(8) . . ?
C57 Fe11 C59 68.69(8) . . ?
C52 Fe11 C59 134.17(10) . . ?
C58 Fe11 C59 40.74(8) . . ?
C53 Fe11 C59 173.38(10) . . ?
C51 Fe11 C59 109.98(9) . . ?
C55 Fe11 C59 114.93(9) . . ?
C54 Fe11 C59 145.59(10) . . ?
C56 Fe11 C60 40.68(8) . . ?
C57 Fe11 C60 68.11(8) . . ?
C52 Fe11 C60 110.93(9) . . ?
C58 Fe11 C60 67.84(8) . . ?
C53 Fe11 C60 134.31(9) . . ?
C51 Fe11 C60 115.94(8) . . ?
C55 Fe11 C60 146.29(9) . . ?
C54 Fe11 C60 172.74(9) . . ?
C59 Fe11 C60 40.20(8) . . ?
C52 C51 C55 107.8(2) . . ?
C52 C51 Fe11 69.68(13) . . ?
C55 C51 Fe11 69.90(13) . . ?
C52 C51 H51 126.1 . . ?
C55 C51 H51 126.1 . . ?
Fe11 C51 H51 125.9 . . ?
C53 C52 C51 108.3(2) . . ?
C53 C52 Fe11 69.92(14) . . ?
C51 C52 Fe11 69.89(13) . . ?
C53 C52 H52 125.9 . . ?
C51 C52 H52 125.9 . . ?
Fe11 C52 H52 125.9 . . ?
C52 C53 C54 108.4(2) . . ?
C52 C53 Fe11 69.76(14) . . ?
C54 C53 Fe11 70.13(13) . . ?
C52 C53 H53 125.8 . . ?
C54 C53 H53 125.8 . . ?
Fe11 C53 H53 125.9 . . ?
C53 C54 C55 107.6(2) . . ?
C53 C54 Fe11 69.55(13) . . ?
C55 C54 Fe11 69.58(13) . . ?
C53 C54 H54 126.2 . . ?
C55 C54 H54 126.2 . . ?
Fe11 C54 H54 126.2 . . ?
C51 C55 C54 107.9(2) . . ?
C51 C55 Fe11 69.59(12) . . ?
C54 C55 Fe11 69.79(12) . . ?
C51 C55 H55 126.0 . . ?
C54 C55 H55 126.0 . . ?
Fe11 C55 H55 126.1 . . ?
C57 C56 C60 107.83(18) . . ?
C57 C56 Fe11 69.76(11) . . ?
C60 C56 Fe11 71.16(11) . . ?
C57 C56 H56 126.1 . . ?
C60 C56 H56 126.1 . . ?
Fe11 C56 H56 124.6 . . ?
C56 C57 C58 107.88(18) . . ?
C56 C57 Fe11 69.38(11) . . ?
C58 C57 Fe11 69.70(12) . . ?
C56 C57 H57 126.1 . . ?
C58 C57 H57 126.1 . . ?
Fe11 C57 H57 126.4 . . ?
C57 C58 C59 108.38(18) . . ?
C57 C58 Fe11 69.47(12) . . ?
C59 C58 Fe11 70.32(12) . . ?
C57 C58 H58 125.8 . . ?
C59 C58 H58 125.8 . . ?
Fe11 C58 H58 126.0 . . ?
C60 C59 C58 107.44(18) . . ?
C60 C59 Fe11 70.40(11) . . ?
C58 C59 Fe11 68.94(12) . . ?
C60 C59 H59 126.3 . . ?
C58 C59 H59 126.3 . . ?
Fe11 C59 H59 126.0 . . ?
C59 C60 N61 127.33(18) . . ?
C59 C60 C56 108.40(17) . . ?
N61 C60 C56 124.09(17) . . ?
C59 C60 Fe11 69.40(11) . . ?
N61 C60 Fe11 131.99(13) . . ?
C56 C60 Fe11 68.17(11) . . ?
C62 N61 C60 120.59(16) . . ?
C62 N61 C80 119.64(16) . . ?
C60 N61 C80 119.09(15) . . ?
O64 C62 N61 121.51(18) . . ?
O64 C62 C63 121.47(18) . . ?
N61 C62 C63 116.98(17) . . ?
C62 C63 H63A 109.5 . . ?
C62 C63 H63B 109.5 . . ?
H63A C63 H63B 109.5 . . ?
C62 C63 H63C 109.5 . . ?
H63A C63 H63C 109.5 . . ?
H63B C63 H63C 109.5 . . ?
C76 Fe12 C73 106.96(9) . . ?
C76 Fe12 C77 40.89(8) . . ?
C73 Fe12 C77 115.31(9) . . ?
C76 Fe12 C72 117.50(9) . . ?
C73 Fe12 C72 40.61(9) . . ?
C77 Fe12 C72 149.46(10) . . ?
C76 Fe12 C74 127.46(9) . . ?
C73 Fe12 C74 40.74(10) . . ?
C77 Fe12 C74 105.95(9) . . ?
C72 Fe12 C74 68.32(9) . . ?
C76 Fe12 C80 40.98(8) . . ?
C73 Fe12 C80 130.23(9) . . ?
C77 Fe12 C80 68.32(8) . . ?
C72 Fe12 C80 110.47(8) . . ?
C74 Fe12 C80 167.34(9) . . ?
C76 Fe12 C78 68.65(9) . . ?
C73 Fe12 C78 148.23(9) . . ?
C77 Fe12 C78 40.54(9) . . ?
C72 Fe12 C78 169.59(10) . . ?
C74 Fe12 C78 115.53(9) . . ?
C80 Fe12 C78 68.03(8) . . ?
C76 Fe12 C75 165.84(9) . . ?
C73 Fe12 C75 68.28(10) . . ?
C77 Fe12 C75 127.77(9) . . ?
C72 Fe12 C75 68.23(9) . . ?
C74 Fe12 C75 40.43(10) . . ?
C80 Fe12 C75 151.88(9) . . ?
C78 Fe12 C75 107.92(10) . . ?
C76 Fe12 C71 151.72(8) . . ?
C73 Fe12 C71 68.00(9) . . ?
C77 Fe12 C71 167.17(9) . . ?
C72 Fe12 C71 40.39(10) . . ?
C74 Fe12 C71 67.91(9) . . ?
C80 Fe12 C71 119.95(8) . . ?
C78 Fe12 C71 130.59(10) . . ?
C75 Fe12 C71 40.42(8) . . ?
C76 Fe12 C79 68.91(8) . . ?
C73 Fe12 C79 169.57(9) . . ?
C77 Fe12 C79 68.33(9) . . ?
C72 Fe12 C79 131.86(9) . . ?
C74 Fe12 C79 149.32(10) . . ?
C80 Fe12 C79 40.59(8) . . ?
C78 Fe12 C79 40.42(8) . . ?
C75 Fe12 C79 118.03(10) . . ?
C71 Fe12 C79 110.78(9) . . ?
C72 C71 C75 108.4(2) . . ?
C72 C71 Fe12 69.50(12) . . ?
C75 C71 Fe12 69.76(12) . . ?
C72 C71 H71 125.8 . . ?
C75 C71 H71 125.8 . . ?
Fe12 C71 H71 126.5 . . ?
C71 C72 C73 107.9(2) . . ?
C71 C72 Fe12 70.11(13) . . ?
C73 C72 Fe12 69.58(13) . . ?
C71 C72 H72 126.1 . . ?
C73 C72 H72 126.1 . . ?
Fe12 C72 H72 125.8 . . ?
C72 C73 C74 107.9(2) . . ?
C72 C73 Fe12 69.81(13) . . ?
C74 C73 Fe12 69.77(13) . . ?
C72 C73 H73 126.1 . . ?
C74 C73 H73 126.1 . . ?
Fe12 C73 H73 125.9 . . ?
C75 C74 C73 108.1(2) . . ?
C75 C74 Fe12 70.03(13) . . ?
C73 C74 Fe12 69.48(13) . . ?
C75 C74 H74 126.0 . . ?
C73 C74 H74 126.0 . . ?
Fe12 C74 H74 126.1 . . ?
C74 C75 C71 107.8(2) . . ?
C74 C75 Fe12 69.54(13) . . ?
C71 C75 Fe12 69.82(12) . . ?
C74 C75 H75 126.1 . . ?
C71 C75 H75 126.1 . . ?
Fe12 C75 H75 126.1 . . ?
C77 C76 C80 107.37(18) . . ?
C77 C76 Fe12 70.05(11) . . ?
C80 C76 Fe12 70.10(11) . . ?
C77 C76 H76 126.3 . . ?
C80 C76 H76 126.3 . . ?
Fe12 C76 H76 125.1 . . ?
C78 C77 C76 108.12(18) . . ?
C78 C77 Fe12 69.89(12) . . ?
C76 C77 Fe12 69.06(11) . . ?
C78 C77 H77 125.9 . . ?
C76 C77 H77 125.9 . . ?
Fe12 C77 H77 126.7 . . ?
C77 C78 C79 108.63(18) . . ?
C77 C78 Fe12 69.57(12) . . ?
C79 C78 Fe12 70.18(12) . . ?
C77 C78 H78 125.7 . . ?
C79 C78 H78 125.7 . . ?
Fe12 C78 H78 126.1 . . ?
C78 C79 C80 107.38(18) . . ?
C78 C79 Fe12 69.40(12) . . ?
C80 C79 Fe12 69.25(11) . . ?
C78 C79 H79 126.3 . . ?
C80 C79 H79 126.3 . . ?
Fe12 C79 H79 126.6 . . ?
C79 C80 C76 108.48(17) . . ?
C79 C80 N61 127.38(18) . . ?
C76 C80 N61 123.89(17) . . ?
C79 C80 Fe12 70.15(11) . . ?
C76 C80 Fe12 68.92(11) . . ?
N61 C80 Fe12 131.19(13) . . ?

loop_
_geom_bond_atom_site_label_1
_geom_bond_atom_site_label_2
_geom_bond_distance
_geom_bond_site_symmetry_2
_geom_bond_publ_flag
Fe1 C9 2.033(2) . ?
Fe1 C7 2.044(2) . ?
Fe1 C8 2.044(2) . ?
Fe1 C4 2.045(2) . ?
Fe1 C3 2.047(2) . ?
Fe1 C2 2.048(2) . ?
Fe1 C10 2.0483(19) . ?
Fe1 C1 2.048(2) . ?
Fe1 C5 2.049(2) . ?
Fe1 C6 2.056(2) . ?
C1 C5 1.419(3) . ?
C1 C2 1.423(3) . ?
C1 H1 0.9500 . ?
C2 C3 1.422(3) . ?
C2 H2 0.9500 . ?
C3 C4 1.428(3) . ?
C3 H3 0.9500 . ?
C4 C5 1.425(3) . ?
C4 H4 0.9500 . ?
C5 H5 0.9500 . ?
C6 C10 1.428(3) . ?
C6 C7 1.430(3) . ?
C6 H6 0.9500 . ?
C7 C8 1.423(3) . ?
C7 H7 0.9500 . ?
C8 C9 1.429(3) . ?
C8 H8 0.9500 . ?
C9 C10 1.428(3) . ?
C9 H9 0.9500 . ?
C10 N11 1.436(2) . ?
N11 C12 1.380(2) . ?
N11 C30 1.430(2) . ?
C12 O14 1.224(3) . ?
C12 C13 1.508(3) . ?
C13 H13A 0.9800 . ?
C13 H13B 0.9800 . ?
C13 H13C 0.9800 . ?
Fe2 C28 2.040(2) . ?
Fe2 C23 2.041(2) . ?
Fe2 C24 2.046(2) . ?
Fe2 C29 2.047(2) . ?
Fe2 C27 2.049(2) . ?
Fe2 C22 2.050(2) . ?
Fe2 C26 2.057(2) . ?
Fe2 C30 2.0580(19) . ?
Fe2 C25 2.059(2) . ?
Fe2 C21 2.059(2) . ?
C21 C25 1.415(3) . ?
C21 C22 1.416(4) . ?
C21 H21 0.9500 . ?
C22 C23 1.421(4) . ?
C22 H22 0.9500 . ?
C23 C24 1.424(4) . ?
C23 H23 0.9500 . ?
C24 C25 1.421(3) . ?
C24 H24 0.9500 . ?
C25 H25 0.9500 . ?
C26 C27 1.426(3) . ?
C26 C30 1.431(3) . ?
C26 H26 0.9500 . ?
C27 C28 1.425(3) . ?
C27 H27 0.9500 . ?
C28 C29 1.430(3) . ?
C28 H28 0.9500 . ?
C29 C30 1.429(3) . ?
C29 H29 0.9500 . ?
Fe11 C56 2.036(2) . ?
Fe11 C57 2.041(2) . ?
Fe11 C52 2.043(2) . ?
Fe11 C58 2.044(2) . ?
Fe11 C53 2.045(2) . ?
Fe11 C51 2.046(2) . ?
Fe11 C55 2.050(2) . ?
Fe11 C54 2.053(2) . ?
Fe11 C59 2.063(2) . ?
Fe11 C60 2.0761(19) . ?
C51 C52 1.413(4) . ?
C51 C55 1.418(3) . ?
C51 H51 0.9500 . ?
C52 C53 1.409(4) . ?
C52 H52 0.9500 . ?
C53 C54 1.412(4) . ?
C53 H53 0.9500 . ?
C54 C55 1.425(3) . ?
C54 H54 0.9500 . ?
C55 H55 0.9500 . ?
C56 C57 1.423(3) . ?
C56 C60 1.430(3) . ?
C56 H56 0.9500 . ?
C57 C58 1.425(3) . ?
C57 H57 0.9500 . ?
C58 C59 1.430(3) . ?
C58 H58 0.9500 . ?
C59 C60 1.423(3) . ?
C59 H59 0.9500 . ?
C60 N61 1.423(2) . ?
N61 C62 1.382(2) . ?
N61 C80 1.439(2) . ?
C62 O64 1.225(2) . ?
C62 C63 1.508(3) . ?
C63 H63A 0.9800 . ?
C63 H63B 0.9800 . ?
C63 H63C 0.9800 . ?
Fe12 C76 2.036(2) . ?
Fe12 C73 2.046(2) . ?
Fe12 C77 2.049(2) . ?
Fe12 C72 2.049(2) . ?
Fe12 C74 2.050(2) . ?
Fe12 C80 2.0517(19) . ?
Fe12 C78 2.053(2) . ?
Fe12 C75 2.056(2) . ?
Fe12 C71 2.057(2) . ?
Fe12 C79 2.064(2) . ?
C71 C72 1.418(3) . ?
C71 C75 1.421(3) . ?
C71 H71 0.9500 . ?
C72 C73 1.421(3) . ?
C72 H72 0.9500 . ?
C73 C74 1.426(4) . ?
C73 H73 0.9500 . ?
C74 C75 1.419(3) . ?
C74 H74 0.9500 . ?
C75 H75 0.9500 . ?
C76 C77 1.427(3) . ?
C76 C80 1.431(3) . ?
C76 H76 0.9500 . ?
C77 C78 1.421(3) . ?
C77 H77 0.9500 . ?
C78 C79 1.422(3) . ?
C78 H78 0.9500 . ?
C79 C80 1.428(3) . ?
C79 H79 0.9500 . ?

loop_
_geom_torsion_atom_site_label_1
_geom_torsion_atom_site_label_2
_geom_torsion_atom_site_label_3
_geom_torsion_atom_site_label_4
_geom_torsion
_geom_torsion_site_symmetry_1
_geom_torsion_site_symmetry_2
_geom_torsion_site_symmetry_3
_geom_torsion_site_symmetry_4
_geom_torsion_publ_flag
C5 C1 C2 C3 0.3(2) . . . . ?
Fe1 C1 C2 C3 -59.17(16) . . . . ?
C5 C1 C2 Fe1 59.51(15) . . . . ?
C1 C2 C3 C4 -0.1(3) . . . . ?
Fe1 C2 C3 C4 -59.27(15) . . . . ?
C1 C2 C3 Fe1 59.19(15) . . . . ?
C2 C3 C4 C5 -0.2(3) . . . . ?
Fe1 C3 C4 C5 -59.62(15) . . . . ?
C2 C3 C4 Fe1 59.40(16) . . . . ?
C2 C1 C5 C4 -0.5(2) . . . . ?
Fe1 C1 C5 C4 58.97(15) . . . . ?
C2 C1 C5 Fe1 -59.46(15) . . . . ?
C3 C4 C5 C1 0.4(2) . . . . ?
Fe1 C4 C5 C1 -59.11(15) . . . . ?
C3 C4 C5 Fe1 59.54(15) . . . . ?
C10 C6 C7 C8 -0.1(2) . . . . ?
Fe1 C6 C7 C8 59.14(14) . . . . ?
C10 C6 C7 Fe1 -59.20(13) . . . . ?
C6 C7 C8 C9 -0.8(2) . . . . ?
Fe1 C7 C8 C9 58.57(14) . . . . ?
C6 C7 C8 Fe1 -59.39(14) . . . . ?
C7 C8 C9 C10 1.4(2) . . . . ?
Fe1 C8 C9 C10 60.30(13) . . . . ?
C7 C8 C9 Fe1 -58.91(14) . . . . ?
C7 C6 C10 C9 0.9(2) . . . . ?
Fe1 C6 C10 C9 -58.13(14) . . . . ?
C7 C6 C10 N11 -173.34(18) . . . . ?
Fe1 C6 C10 N11 127.6(2) . . . . ?
C7 C6 C10 Fe1 59.07(14) . . . . ?
C8 C9 C10 C6 -1.4(2) . . . . ?
Fe1 C9 C10 C6 58.74(13) . . . . ?
C8 C9 C10 N11 173.15(17) . . . . ?
Fe1 C9 C10 N11 -126.66(18) . . . . ?
C8 C9 C10 Fe1 -60.18(14) . . . . ?
C6 C10 N11 C12 123.1(2) . . . . ?
C9 C10 N11 C12 -50.4(3) . . . . ?
Fe1 C10 N11 C12 -140.74(17) . . . . ?
C6 C10 N11 C30 -64.3(3) . . . . ?
C9 C10 N11 C30 122.2(2) . . . . ?
Fe1 C10 N11 C30 31.8(3) . . . . ?
C30 N11 C12 O14 -8.1(3) . . . . ?
C10 N11 C12 O14 164.41(19) . . . . ?
C30 N11 C12 C13 169.29(18) . . . . ?
C10 N11 C12 C13 -18.2(3) . . . . ?
C25 C21 C22 C23 0.0(3) . . . . ?
Fe2 C21 C22 C23 -59.31(17) . . . . ?
C25 C21 C22 Fe2 59.36(16) . . . . ?
C21 C22 C23 C24 0.2(3) . . . . ?
Fe2 C22 C23 C24 -59.68(17) . . . . ?
C21 C22 C23 Fe2 59.84(17) . . . . ?
C22 C23 C24 C25 -0.3(3) . . . . ?
Fe2 C23 C24 C25 -60.11(15) . . . . ?
C22 C23 C24 Fe2 59.81(17) . . . . ?
C22 C21 C25 C24 -0.2(3) . . . . ?
Fe2 C21 C25 C24 58.86(15) . . . . ?
C22 C21 C25 Fe2 -59.10(16) . . . . ?
C23 C24 C25 C21 0.3(3) . . . . ?
Fe2 C24 C25 C21 -59.27(16) . . . . ?
C23 C24 C25 Fe2 59.61(16) . . . . ?
C30 C26 C27 C28 0.6(2) . . . . ?
Fe2 C26 C27 C28 -58.85(15) . . . . ?
C30 C26 C27 Fe2 59.49(14) . . . . ?
C26 C27 C28 C29 -0.2(2) . . . . ?
Fe2 C27 C28 C29 -59.49(15) . . . . ?
C26 C27 C28 Fe2 59.29(15) . . . . ?
C27 C28 C29 C30 -0.3(2) . . . . ?
Fe2 C28 C29 C30 -59.90(14) . . . . ?
C27 C28 C29 Fe2 59.59(15) . . . . ?
C28 C29 C30 N11 -174.50(18) . . . . ?
Fe2 C29 C30 N11 126.10(19) . . . . ?
C28 C29 C30 C26 0.7(2) . . . . ?
Fe2 C29 C30 C26 -58.68(14) . . . . ?
C28 C29 C30 Fe2 59.39(14) . . . . ?
C12 N11 C30 C29 -138.9(2) . . . . ?
C10 N11 C30 C29 48.6(3) . . . . ?
C12 N11 C30 C26 46.8(3) . . . . ?
C10 N11 C30 C26 -125.7(2) . . . . ?
C12 N11 C30 Fe2 -47.7(3) . . . . ?
C10 N11 C30 Fe2 139.78(16) . . . . ?
C27 C26 C30 C29 -0.8(2) . . . . ?
Fe2 C26 C30 C29 58.45(14) . . . . ?
C27 C26 C30 N11 174.19(19) . . . . ?
Fe2 C26 C30 N11 -126.5(2) . . . . ?
C27 C26 C30 Fe2 -59.29(14) . . . . ?
C55 C51 C52 C53 0.1(3) . . . . ?
Fe11 C51 C52 C53 -59.60(16) . . . . ?
C55 C51 C52 Fe11 59.73(16) . . . . ?
C51 C52 C53 C54 -0.1(3) . . . . ?
Fe11 C52 C53 C54 -59.70(16) . . . . ?
C51 C52 C53 Fe11 59.59(16) . . . . ?
C52 C53 C54 C55 0.0(3) . . . . ?
Fe11 C53 C54 C55 -59.42(16) . . . . ?
C52 C53 C54 Fe11 59.47(16) . . . . ?
C52 C51 C55 C54 -0.1(3) . . . . ?
Fe11 C51 C55 C54 59.49(16) . . . . ?
C52 C51 C55 Fe11 -59.60(16) . . . . ?
C53 C54 C55 C51 0.0(3) . . . . ?
Fe11 C54 C55 C51 -59.37(16) . . . . ?
C53 C54 C55 Fe11 59.40(15) . . . . ?
C60 C56 C57 C58 -2.0(2) . . . . ?
Fe11 C56 C57 C58 59.27(14) . . . . ?
C60 C56 C57 Fe11 -61.30(13) . . . . ?
C56 C57 C58 C59 0.7(2) . . . . ?
Fe11 C57 C58 C59 59.77(14) . . . . ?
C56 C57 C58 Fe11 -59.07(14) . . . . ?
C57 C58 C59 C60 0.9(2) . . . . ?
Fe11 C58 C59 C60 60.15(14) . . . . ?
C57 C58 C59 Fe11 -59.24(14) . . . . ?
C58 C59 C60 N61 173.03(18) . . . . ?
Fe11 C59 C60 N61 -127.75(19) . . . . ?
C58 C59 C60 C56 -2.2(2) . . . . ?
Fe11 C59 C60 C56 57.06(13) . . . . ?
C58 C59 C60 Fe11 -59.22(14) . . . . ?
C57 C56 C60 C59 2.6(2) . . . . ?
Fe11 C56 C60 C59 -57.81(14) . . . . ?
C57 C56 C60 N61 -172.78(17) . . . . ?
Fe11 C56 C60 N61 126.81(18) . . . . ?
C57 C56 C60 Fe11 60.41(13) . . . . ?
C59 C60 N61 C62 44.6(3) . . . . ?
C56 C60 N61 C62 -140.87(19) . . . . ?
Fe11 C60 N61 C62 -50.6(3) . . . . ?
C59 C60 N61 C80 -125.9(2) . . . . ?
C56 C60 N61 C80 48.6(3) . . . . ?
Fe11 C60 N61 C80 138.88(17) . . . . ?
C60 N61 C62 O64 -3.2(3) . . . . ?
C80 N61 C62 O64 167.25(18) . . . . ?
C60 N61 C62 C63 174.70(17) . . . . ?
C80 N61 C62 C63 -14.8(3) . . . . ?
C75 C71 C72 C73 0.5(2) . . . . ?
Fe12 C71 C72 C73 59.57(15) . . . . ?
C75 C71 C72 Fe12 -59.09(16) . . . . ?
C71 C72 C73 C74 -0.3(2) . . . . ?
Fe12 C72 C73 C74 59.62(16) . . . . ?
C71 C72 C73 Fe12 -59.90(15) . . . . ?
C72 C73 C74 C75 0.0(3) . . . . ?
Fe12 C73 C74 C75 59.62(16) . . . . ?
C72 C73 C74 Fe12 -59.64(15) . . . . ?
C73 C74 C75 C71 0.3(3) . . . . ?
Fe12 C74 C75 C71 59.59(15) . . . . ?
C73 C74 C75 Fe12 -59.28(16) . . . . ?
C72 C71 C75 C74 -0.5(3) . . . . ?
Fe12 C71 C75 C74 -59.42(16) . . . . ?
C72 C71 C75 Fe12 58.93(15) . . . . ?
C80 C76 C77 C78 1.3(2) . . . . ?
Fe12 C76 C77 C78 -59.17(15) . . . . ?
C80 C76 C77 Fe12 60.47(13) . . . . ?
C76 C77 C78 C79 -0.9(2) . . . . ?
Fe12 C77 C78 C79 -59.51(15) . . . . ?
C76 C77 C78 Fe12 58.65(14) . . . . ?
C77 C78 C79 C80 0.1(2) . . . . ?
Fe12 C78 C79 C80 -59.06(14) . . . . ?
C77 C78 C79 Fe12 59.13(15) . . . . ?
C78 C79 C80 C76 0.7(2) . . . . ?
Fe12 C79 C80 C76 -58.41(13) . . . . ?
C78 C79 C80 N61 -173.60(18) . . . . ?
Fe12 C79 C80 N61 127.25(19) . . . . ?
C78 C79 C80 Fe12 59.15(14) . . . . ?
C77 C76 C80 C79 -1.3(2) . . . . ?
Fe12 C76 C80 C79 59.17(14) . . . . ?
C77 C76 C80 N61 173.32(17) . . . . ?
Fe12 C76 C80 N61 -126.24(18) . . . . ?
C77 C76 C80 Fe12 -60.43(14) . . . . ?
C62 N61 C80 C79 112.7(2) . . . . ?
C60 N61 C80 C79 -76.6(3) . . . . ?
C62 N61 C80 C76 -60.8(3) . . . . ?
C60 N61 C80 C76 109.8(2) . . . . ?
C62 N61 C80 Fe12 -151.47(16) . . . . ?
C60 N61 C80 Fe12 19.2(3) . . . . ?
